data_4073250
loop_
_publ_author_name
'Liu, Bin'
'Chen, Wanzhi'
'Jin, Shouwen'

_publ_section_title
;
 Synthesis, Structural Characterization, and Luminescence of New Silver
 Aggregates Containing Short Ag&#x2212;Ag Contacts Stabilized by
 Functionalized Bis(N-heterocyclic carbene) Ligands
;
_journal_issue 15
_journal_name_full Organometallics
_journal_page_first 3660
_journal_paper_doi 10.1021/om0701928
_journal_volume 26
_journal_year 2007
_chemical_formula_sum 'C56 H59 Ag4 F24 N15 O P4'
_chemical_formula_weight 1969.54
_chemical_name_systematic
; 
 ? 
;
_space_group_IT_number 14
_symmetry_cell_setting monoclinic
_symmetry_space_group_name_Hall '-P 2yn'
_symmetry_space_group_name_H-M 'P 1 21/n 1'
_atom_sites_solution_hydrogens geom
_atom_sites_solution_primary direct
_atom_sites_solution_secondary difmap
_audit_creation_method SHELXL-97
_cell_angle_alpha 90.00
_cell_angle_beta 96.041(2)
_cell_angle_gamma 90.00
_cell_formula_units_Z 2
_cell_length_a 12.2810(18)
_cell_length_b 21.320(3)
_cell_length_c 15.260(3)
_cell_measurement_reflns_used 6060
_cell_measurement_temperature 298(2)
_cell_measurement_theta_max 27.22
_cell_measurement_theta_min 2.248
_cell_volume 3973.4(11)
_computing_cell_refinement 'Bruker SMART'
_computing_data_collection 'Bruker SMART'
_computing_data_reduction 'Bruker SAINT'
_computing_molecular_graphics 'Bruker SHELXTL'
_computing_publication_material 'Bruker SHELXTL'
_computing_structure_refinement 'SHELXL-97 (Sheldrick, 1997)'
_computing_structure_solution 'SHELXS-97 (Sheldrick, 1990)'
_diffrn_ambient_temperature 298(2)
_diffrn_measured_fraction_theta_full 0.998
_diffrn_measured_fraction_theta_max 0.998
_diffrn_measurement_device_type 'CCD area detector'
_diffrn_measurement_method 'phi and omega scans'
_diffrn_radiation_monochromator graphite
_diffrn_radiation_source 'fine-focus sealed tube'
_diffrn_radiation_type MoK\a
_diffrn_radiation_wavelength 0.71073
_diffrn_reflns_av_R_equivalents 0.0388
_diffrn_reflns_av_sigmaI/netI 0.0500
_diffrn_reflns_limit_h_max 14
_diffrn_reflns_limit_h_min -14
_diffrn_reflns_limit_k_max 24
_diffrn_reflns_limit_k_min -25
_diffrn_reflns_limit_l_max 18
_diffrn_reflns_limit_l_min -10
_diffrn_reflns_number 20318
_diffrn_reflns_theta_full 25.01
_diffrn_reflns_theta_max 25.01
_diffrn_reflns_theta_min 1.65
_exptl_absorpt_coefficient_mu 1.154
_exptl_absorpt_correction_T_max 0.7937
_exptl_absorpt_correction_T_min 0.6074
_exptl_absorpt_correction_type multi-scan
_exptl_absorpt_process_details sadabs
_exptl_crystal_colour colorless
_exptl_crystal_density_diffrn 1.646
_exptl_crystal_density_method 'not measured'
_exptl_crystal_description prism
_exptl_crystal_F_000 1944
_exptl_crystal_size_max 0.48
_exptl_crystal_size_mid 0.42
_exptl_crystal_size_min 0.21
_refine_diff_density_max 1.487
_refine_diff_density_min -0.638
_refine_diff_density_rms 0.140
_refine_ls_extinction_method none
_refine_ls_goodness_of_fit_ref 1.065
_refine_ls_hydrogen_treatment constr
_refine_ls_matrix_type full
_refine_ls_number_parameters 508
_refine_ls_number_reflns 6991
_refine_ls_number_restraints 104
_refine_ls_restrained_S_all 1.062
_refine_ls_R_factor_all 0.1087
_refine_ls_R_factor_gt 0.0584
_refine_ls_shift/su_max 0.001
_refine_ls_shift/su_mean 0.000
_refine_ls_structure_factor_coef Fsqd
_refine_ls_weighting_details 'calc w=1/[\s^2^(Fo^2^)+(0.1288P)^2^+20.3021P] where P=(Fo^2^+2Fc^2^)/3'
_refine_ls_weighting_scheme calc
_refine_ls_wR_factor_gt 0.1659
_refine_ls_wR_factor_ref 0.2417
_reflns_number_gt 4397
_reflns_number_total 6991
_reflns_threshold_expression >2sigma(I)
_cod_data_source_file om0701928-file001.cif
_cod_data_source_block 070116e
_cod_depositor_comments
;
The following automatic conversions were performed:

'_symmetry_cell_setting' value 'Monoclinic' changed to 'monoclinic'
according to /home/saulius/struct/CIF-dictionaries/cif_core.dic
dictionary named 'cif_core.dic' version 2.4.1 from 2010-06-29.

Automatic conversion script
Id: cif_fix_values 1715 2011-07-08 13:25:40Z adriana 
;
_cod_original_cell_volume 3973.4(10)
_cod_original_sg_symbol_H-M P2(1)/n
_cod_database_code 4073250

loop_
_symmetry_equiv_pos_as_xyz
'x, y, z'
'-x+1/2, y+1/2, -z+1/2'
'-x, -y, -z'
'x-1/2, -y-1/2, z-1/2'

loop_
_atom_site_label
_atom_site_type_symbol
_atom_site_fract_x
_atom_site_fract_y
_atom_site_fract_z
_atom_site_U_iso_or_equiv
_atom_site_adp_type
_atom_site_occupancy
_atom_site_symmetry_multiplicity
_atom_site_calc_flag
_atom_site_refinement_flags
Ag1 Ag 0.58236(5) 0.55737(3) 0.61331(4) 0.0374(2) Uani 1 1 d .
Ag2 Ag 0.52378(6) 0.55717(3) 0.43201(5) 0.0450(3) Uani 1 1 d .
F1 F 0.0879(7) 0.5735(4) 0.4778(8) 0.119(3) Uani 1 1 d .
F2 F 0.2379(8) 0.6901(5) 0.4770(12) 0.183(7) Uani 1 1 d .
F3 F 0.2693(6) 0.5884(4) 0.4807(6) 0.101(3) Uani 1 1 d .
F4 F 0.1726(9) 0.6328(6) 0.5800(7) 0.143(4) Uani 1 1 d .
F5 F 0.0593(6) 0.6744(5) 0.4752(8) 0.126(4) Uani 1 1 d .
F6 F 0.1578(9) 0.6301(7) 0.3765(7) 0.161(5) Uani 1 1 d .
F7 F 0.8520(9) 0.3558(4) 0.0754(6) 0.123(4) Uani 1 1 d .
F8 F 0.7695(10) 0.4596(5) -0.0587(7) 0.148(5) Uani 1 1 d .
F9 F 0.9245(8) 0.4377(7) 0.0188(8) 0.166(6) Uani 1 1 d .
F10 F 0.7848(11) 0.4476(5) 0.0889(7) 0.143(4) Uani 1 1 d .
F11 F 0.6983(8) 0.3763(6) -0.0056(8) 0.150(5) Uani 1 1 d .
F12 F 0.8360(11) 0.3640(6) -0.0698(7) 0.161(5) Uani 1 1 d .
N1 N 0.5114(7) 0.6387(4) 0.7030(6) 0.054(2) Uani 1 1 d .
N2 N 0.6237(6) 0.6808(3) 0.5010(5) 0.0412(18) Uani 1 1 d .
N3 N 0.7538(6) 0.6151(3) 0.5113(5) 0.0391(17) Uani 1 1 d .
N4 N 0.7673(7) 0.5564(4) 0.6834(5) 0.048(2) Uani 1 1 d .
N5 N 0.4287(6) 0.5154(4) 0.7424(5) 0.0442(19) Uani 1 1 d .
N6 N 0.5611(6) 0.4512(3) 0.7589(5) 0.0377(17) Uani 1 1 d .
N7 N 0.5658(6) 0.3457(4) 0.6312(5) 0.0423(18) Uani 1 1 d .
N8 N 0.193(2) 0.4409(14) 0.6913(19) 0.116(8) Uani 0.50 1 d PDU
P1 P 0.1638(3) 0.63172(16) 0.4783(3) 0.0717(10) Uani 1 1 d .
P2 P 0.8118(3) 0.40884(15) 0.0082(2) 0.0613(8) Uani 1 1 d .
O1 O 0.339(2) 0.3427(11) 0.9010(12) 0.120(5) Uani 0.50 1 d PDU
C1 C 0.5663(11) 0.6923(5) 0.7248(8) 0.067(3) Uani 1 1 d .
H1 H 0.6317 0.6996 0.7008 0.081 Uiso 1 1 calc R
C2 C 0.5309(15) 0.7364(6) 0.7802(10) 0.095(5) Uani 1 1 d .
H2 H 0.5726 0.7716 0.7969 0.115 Uiso 1 1 calc R
C3 C 0.4335(17) 0.7265(8) 0.8093(12) 0.119(6) Uani 1 1 d .
H3 H 0.4055 0.7567 0.8447 0.143 Uiso 1 1 calc R
C4 C 0.3736(12) 0.6735(6) 0.7889(9) 0.085(4) Uani 1 1 d .
H4 H 0.3064 0.6670 0.8105 0.102 Uiso 1 1 calc R
C5 C 0.4164(9) 0.6300(5) 0.7349(7) 0.051(2) Uani 1 1 d .
C6 C 0.5143(8) 0.7098(5) 0.4956(7) 0.048(2) Uani 1 1 d .
H6A H 0.5211 0.7525 0.5171 0.058 Uiso 1 1 calc R
H6B H 0.4692 0.6868 0.5332 0.058 Uiso 1 1 calc R
C7 C 0.6455(7) 0.6189(4) 0.5132(6) 0.036(2) Uani 1 1 d .
C8 C 0.7980(9) 0.6736(5) 0.5003(7) 0.057(3) Uani 1 1 d .
H8 H 0.8717 0.6829 0.4983 0.068 Uiso 1 1 calc R
C9 C 0.7171(9) 0.7138(5) 0.4931(7) 0.057(3) Uani 1 1 d .
H9 H 0.7223 0.7568 0.4843 0.068 Uiso 1 1 calc R
C10 C 0.8188(8) 0.5588(5) 0.5358(7) 0.046(2) Uani 1 1 d .
H10A H 0.8842 0.5586 0.5054 0.055 Uiso 1 1 calc R
H10B H 0.7764 0.5216 0.5184 0.055 Uiso 1 1 calc R
C11 C 0.8500(7) 0.5581(4) 0.6333(6) 0.040(2) Uani 1 1 d .
C12 C 0.9582(8) 0.5607(6) 0.6697(8) 0.065(3) Uani 1 1 d .
H12 H 1.0146 0.5627 0.6337 0.078 Uiso 1 1 calc R
C13 C 0.9810(10) 0.5603(6) 0.7598(9) 0.076(4) Uani 1 1 d .
H13 H 1.0531 0.5613 0.7853 0.091 Uiso 1 1 calc R
C14 C 0.8967(11) 0.5585(5) 0.8115(8) 0.067(3) Uani 1 1 d .
H14 H 0.9101 0.5590 0.8726 0.080 Uiso 1 1 calc R
C15 C 0.7922(9) 0.5559(5) 0.7707(7) 0.056(3) Uani 1 1 d .
H15 H 0.7349 0.5535 0.8059 0.068 Uiso 1 1 calc R
C16 C 0.3603(8) 0.5679(5) 0.7103(8) 0.052(3) Uani 1 1 d .
H16A H 0.2910 0.5660 0.7354 0.062 Uiso 1 1 calc R
H16B H 0.3452 0.5652 0.6467 0.062 Uiso 1 1 calc R
C17 C 0.5081(7) 0.4910(4) 0.7005(6) 0.0355(19) Uani 1 1 d .
C18 C 0.5185(9) 0.4534(5) 0.8383(7) 0.057(3) Uani 1 1 d .
H18 H 0.5438 0.4319 0.8895 0.069 Uiso 1 1 calc R
C19 C 0.4335(10) 0.4926(5) 0.8275(7) 0.062(3) Uani 1 1 d .
H19 H 0.3863 0.5027 0.8693 0.075 Uiso 1 1 calc R
C20 C 0.6572(8) 0.4132(4) 0.7433(7) 0.046(2) Uani 1 1 d .
H20A H 0.7055 0.4096 0.7976 0.055 Uiso 1 1 calc R
H20B H 0.6972 0.4338 0.6999 0.055 Uiso 1 1 calc R
C21 C 0.6229(7) 0.3490(4) 0.7111(6) 0.043(2) Uani 1 1 d .
C22 C 0.6550(9) 0.2956(5) 0.7600(8) 0.061(3) Uani 1 1 d .
H22 H 0.6944 0.2986 0.8154 0.073 Uiso 1 1 calc R
C23 C 0.6260(10) 0.2388(6) 0.7231(9) 0.073(4) Uani 1 1 d .
H23 H 0.6444 0.2021 0.7541 0.088 Uiso 1 1 calc R
C24 C 0.5700(9) 0.2357(5) 0.6409(8) 0.065(3) Uani 1 1 d .
H24 H 0.5519 0.1971 0.6149 0.078 Uiso 1 1 calc R
C25 C 0.5412(7) 0.2900(5) 0.5981(7) 0.047(2) Uani 1 1 d .
C26 C 0.134(3) 0.4243(15) 0.739(2) 0.098(7) Uani 0.50 1 d PDU
C27 C 0.074(3) 0.4059(15) 0.813(2) 0.109(8) Uani 0.50 1 d PDU
H27A H 0.1246 0.3911 0.8605 0.164 Uiso 0.50 1 calc PR
H27B H 0.0229 0.3732 0.7944 0.164 Uiso 0.50 1 calc PR
H27C H 0.0348 0.4415 0.8322 0.164 Uiso 0.50 1 calc PR
C28 C 0.366(3) 0.2905(13) 0.8499(18) 0.126(7) Uani 0.50 1 d PDU
H28A H 0.3245 0.2541 0.8648 0.151 Uiso 0.50 1 calc PR
H28B H 0.4436 0.2807 0.8630 0.151 Uiso 0.50 1 calc PR
C29 C 0.342(2) 0.3049(16) 0.7538(15) 0.106(7) Uani 0.50 1 d PDU
H29A H 0.2768 0.2830 0.7307 0.159 Uiso 0.50 1 calc PR
H29B H 0.4023 0.2917 0.7231 0.159 Uiso 0.50 1 calc PR
H29C H 0.3311 0.3492 0.7461 0.159 Uiso 0.50 1 calc PR
C30 C 0.318(3) 0.3455(18) 0.9911(17) 0.140(8) Uani 0.50 1 d PDU
H30A H 0.3248 0.3039 1.0168 0.168 Uiso 0.50 1 calc PR
H30B H 0.2428 0.3595 0.9942 0.168 Uiso 0.50 1 calc PR
C31 C 0.394(3) 0.3891(17) 1.0429(17) 0.138(10) Uani 0.50 1 d PDU
H31A H 0.4662 0.3843 1.0251 0.206 Uiso 0.50 1 calc PR
H31B H 0.3953 0.3796 1.1045 0.206 Uiso 0.50 1 calc PR
H31C H 0.3698 0.4315 1.0325 0.206 Uiso 0.50 1 calc PR

loop_
_atom_site_aniso_label
_atom_site_aniso_U_11
_atom_site_aniso_U_22
_atom_site_aniso_U_33
_atom_site_aniso_U_23
_atom_site_aniso_U_13
_atom_site_aniso_U_12
Ag1 0.0374(4) 0.0399(4) 0.0344(4) 0.0013(3) 0.0011(3) -0.0081(3)
Ag2 0.0549(5) 0.0384(4) 0.0382(4) 0.0005(3) -0.0111(3) -0.0066(3)
F1 0.091(6) 0.092(6) 0.180(10) -0.008(6) 0.043(7) -0.010(5)
F2 0.099(7) 0.091(7) 0.38(2) -0.016(9) 0.117(10) -0.013(6)
F3 0.067(5) 0.090(5) 0.149(8) 0.035(5) 0.027(5) 0.024(4)
F4 0.132(8) 0.201(12) 0.094(7) 0.000(7) 0.006(6) 0.017(8)
F5 0.069(5) 0.123(7) 0.196(10) 0.036(7) 0.059(6) 0.038(5)
F6 0.127(8) 0.258(15) 0.105(8) 0.052(9) 0.043(6) 0.072(9)
F7 0.161(9) 0.082(6) 0.112(7) 0.015(5) -0.059(6) 0.018(6)
F8 0.193(11) 0.110(7) 0.119(8) 0.048(6) -0.084(8) -0.035(7)
F9 0.099(7) 0.281(16) 0.110(8) 0.035(8) -0.025(6) -0.090(8)
F10 0.190(11) 0.139(9) 0.100(7) -0.028(6) 0.017(7) 0.061(8)
F11 0.102(7) 0.170(10) 0.164(10) 0.055(8) -0.045(7) -0.056(7)
F12 0.204(12) 0.180(11) 0.096(7) -0.057(8) 0.003(8) 0.022(9)
N1 0.059(5) 0.054(5) 0.052(5) -0.010(4) 0.014(4) -0.005(4)
N2 0.035(4) 0.035(4) 0.052(5) 0.013(4) -0.006(3) -0.007(3)
N3 0.031(4) 0.047(4) 0.039(4) 0.010(4) -0.002(3) -0.002(3)
N4 0.042(5) 0.054(5) 0.044(5) 0.009(4) -0.008(4) -0.011(4)
N5 0.038(4) 0.053(5) 0.041(4) 0.007(4) 0.006(4) 0.001(4)
N6 0.047(4) 0.035(4) 0.033(4) 0.010(3) 0.007(3) 0.009(3)
N7 0.039(4) 0.044(4) 0.043(4) -0.001(4) -0.003(4) -0.002(3)
N8 0.134(19) 0.119(17) 0.089(16) -0.022(14) -0.015(15) -0.006(15)
P1 0.0553(18) 0.072(2) 0.091(3) 0.0224(19) 0.0231(18) 0.0086(16)
P2 0.0618(19) 0.0670(19) 0.0516(17) 0.0010(15) -0.0115(14) -0.0050(15)
O1 0.151(13) 0.107(11) 0.106(12) 0.008(10) 0.035(11) -0.032(10)
C1 0.085(9) 0.062(7) 0.055(7) -0.006(6) 0.007(6) -0.018(6)
C2 0.133(14) 0.061(8) 0.098(11) -0.035(8) 0.039(10) -0.028(9)
C3 0.154(17) 0.080(11) 0.130(15) -0.055(10) 0.047(13) -0.019(11)
C4 0.098(10) 0.081(9) 0.085(9) -0.025(8) 0.047(8) 0.007(8)
C5 0.065(7) 0.049(6) 0.041(5) 0.002(5) 0.013(5) 0.003(5)
C6 0.045(5) 0.040(5) 0.057(6) -0.006(5) -0.001(5) 0.006(4)
C7 0.041(5) 0.038(5) 0.030(4) 0.004(4) 0.000(4) -0.008(4)
C8 0.042(6) 0.065(7) 0.063(7) 0.015(6) 0.007(5) -0.018(5)
C9 0.060(7) 0.040(5) 0.066(7) 0.016(5) -0.007(6) -0.016(5)
C10 0.038(5) 0.052(6) 0.047(6) -0.002(5) 0.004(4) 0.006(4)
C11 0.036(5) 0.044(5) 0.039(5) 0.006(4) 0.001(4) -0.002(4)
C12 0.032(5) 0.091(9) 0.070(8) 0.009(7) -0.001(5) 0.002(5)
C13 0.045(7) 0.102(10) 0.075(9) 0.014(7) -0.016(6) 0.004(6)
C14 0.076(8) 0.063(7) 0.056(7) 0.006(6) -0.019(6) -0.015(6)
C15 0.049(6) 0.074(7) 0.045(6) 0.001(5) -0.001(5) -0.010(5)
C16 0.032(5) 0.060(6) 0.064(7) 0.000(5) 0.009(5) 0.004(5)
C17 0.032(5) 0.035(5) 0.040(5) 0.009(4) 0.007(4) 0.000(4)
C18 0.067(7) 0.064(7) 0.041(6) 0.010(5) 0.006(5) 0.005(6)
C19 0.076(8) 0.067(7) 0.048(6) 0.009(6) 0.025(6) 0.000(6)
C20 0.042(5) 0.038(5) 0.054(6) -0.001(5) -0.011(5) 0.003(4)
C21 0.029(5) 0.050(5) 0.047(6) 0.004(4) -0.003(4) 0.003(4)
C22 0.065(7) 0.054(7) 0.059(7) 0.007(6) -0.015(6) 0.010(5)
C23 0.075(8) 0.051(7) 0.088(9) 0.018(6) -0.016(7) 0.017(6)
C24 0.064(7) 0.041(6) 0.083(8) 0.000(6) -0.020(6) 0.003(5)
C25 0.037(5) 0.048(6) 0.053(6) 0.001(5) -0.003(4) 0.005(4)
C26 0.119(16) 0.077(13) 0.099(15) -0.015(13) 0.011(13) 0.002(13)
C27 0.13(2) 0.083(16) 0.116(19) 0.008(16) 0.029(17) -0.006(16)
C28 0.155(16) 0.107(14) 0.120(15) 0.026(13) 0.030(14) -0.017(14)
C29 0.092(15) 0.132(16) 0.101(15) -0.036(14) 0.041(13) -0.009(14)
C30 0.177(16) 0.120(15) 0.124(15) 0.023(14) 0.022(15) -0.031(14)
C31 0.18(2) 0.13(2) 0.104(19) 0.032(17) 0.028(19) -0.020(19)

loop_
_atom_type_symbol
_atom_type_description
_atom_type_scat_dispersion_real
_atom_type_scat_dispersion_imag
_atom_type_scat_source
C C 0.0033 0.0016 'International Tables Vol C Tables 4.2.6.8 and 6.1.1.4'
H H 0.0000 0.0000 'International Tables Vol C Tables 4.2.6.8 and 6.1.1.4'
N N 0.0061 0.0033 'International Tables Vol C Tables 4.2.6.8 and 6.1.1.4'
F F 0.0171 0.0103 'International Tables Vol C Tables 4.2.6.8 and 6.1.1.4'
Ag Ag -0.8971 1.1015 'International Tables Vol C Tables 4.2.6.8 and 6.1.1.4'
P P 0.1023 0.0942 'International Tables Vol C Tables 4.2.6.8 and 6.1.1.4'
O O 0.0106 0.0060 'International Tables Vol C Tables 4.2.6.8 and 6.1.1.4'

loop_
_geom_angle_atom_site_label_1
_geom_angle_atom_site_label_2
_geom_angle_atom_site_label_3
_geom_angle
_geom_angle_site_symmetry_1
_geom_angle_site_symmetry_3
C17 Ag1 C7 173.5(3) . .
C17 Ag1 N4 99.0(3) . .
C7 Ag1 N4 85.9(3) . .
C17 Ag1 N1 85.6(3) . .
C7 Ag1 N1 97.9(3) . .
N4 Ag1 N1 97.7(3) . .
C17 Ag1 Ag2 121.2(2) . .
C7 Ag1 Ag2 52.3(2) . .
N4 Ag1 Ag2 125.1(2) . .
N1 Ag1 Ag2 119.4(2) . .
C17 Ag1 Ag2 51.8(2) . 3_666
C7 Ag1 Ag2 122.0(2) . 3_666
N4 Ag1 Ag2 119.48(19) . 3_666
N1 Ag1 Ag2 124.9(2) . 3_666
Ag2 Ag1 Ag2 71.97(3) . 3_666
C7 Ag2 C17 142.7(3) . 3_666
C7 Ag2 N7 88.1(3) . 3_666
C17 Ag2 N7 90.1(3) 3_666 3_666
C7 Ag2 Ag1 50.8(2) . .
C17 Ag2 Ag1 152.9(2) 3_666 .
N7 Ag2 Ag1 116.17(18) 3_666 .
C7 Ag2 Ag1 154.2(2) . 3_666
C17 Ag2 Ag1 50.0(2) 3_666 3_666
N7 Ag2 Ag1 116.81(17) 3_666 3_666
Ag1 Ag2 Ag1 108.03(3) . 3_666
C7 Ag2 Ag2 103.7(2) . 3_666
C17 Ag2 Ag2 101.6(2) 3_666 3_666
N7 Ag2 Ag2 139.39(19) 3_666 3_666
Ag1 Ag2 Ag2 54.51(2) . 3_666
Ag1 Ag2 Ag2 53.52(2) 3_666 3_666
C5 N1 C1 117.7(10) . .
C5 N1 Ag1 119.3(7) . .
C1 N1 Ag1 123.0(8) . .
C7 N2 C9 111.1(8) . .
C7 N2 C6 125.6(7) . .
C9 N2 C6 123.4(8) . .
C7 N3 C8 110.7(8) . .
C7 N3 C10 124.1(7) . .
C8 N3 C10 124.1(8) . .
C11 N4 C15 117.6(8) . .
C11 N4 Ag1 119.0(6) . .
C15 N4 Ag1 123.4(7) . .
C17 N5 C19 110.7(8) . .
C17 N5 C16 124.6(8) . .
C19 N5 C16 123.6(9) . .
C17 N6 C18 111.1(8) . .
C17 N6 C20 125.4(8) . .
C18 N6 C20 123.3(8) . .
C25 N7 C21 118.3(8) . .
C25 N7 Ag2 121.9(6) . 3_666
C21 N7 Ag2 118.4(6) . 3_666
F2 P1 F4 91.3(8) . .
F2 P1 F6 88.3(8) . .
F4 P1 F6 178.7(6) . .
F2 P1 F1 178.8(8) . .
F4 P1 F1 89.7(7) . .
F6 P1 F1 90.7(8) . .
F2 P1 F5 90.7(5) . .
F4 P1 F5 89.6(6) . .
F6 P1 F5 91.7(6) . .
F1 P1 F5 88.6(5) . .
F2 P1 F3 89.4(5) . .
F4 P1 F3 90.9(6) . .
F6 P1 F3 87.8(6) . .
F1 P1 F3 91.3(5) . .
F5 P1 F3 179.5(7) . .
F9 P2 F8 91.5(7) . .
F9 P2 F10 88.1(8) . .
F8 P2 F10 93.8(7) . .
F9 P2 F11 176.9(8) . .
F8 P2 F11 89.4(6) . .
F10 P2 F11 94.7(8) . .
F9 P2 F7 90.1(6) . .
F8 P2 F7 178.3(6) . .
F10 P2 F7 86.8(6) . .
F11 P2 F7 89.0(6) . .
F9 P2 F12 94.9(8) . .
F8 P2 F12 90.1(7) . .
F10 P2 F12 175.0(7) . .
F11 P2 F12 82.2(7) . .
F7 P2 F12 89.2(6) . .
C28 O1 C30 130(3) . .
N1 C1 C2 123.5(12) . .
N1 C1 H1 118.2 . .
C2 C1 H1 118.2 . .
C3 C2 C1 116.9(13) . .
C3 C2 H2 121.6 . .
C1 C2 H2 121.6 . .
C2 C3 C4 122.3(14) . .
C2 C3 H3 118.9 . .
C4 C3 H3 118.9 . .
C3 C4 C5 117.5(13) . .
C3 C4 H4 121.2 . .
C5 C4 H4 121.2 . .
N1 C5 C4 122.0(11) . .
N1 C5 C16 115.2(9) . .
C4 C5 C16 122.7(11) . .
N2 C6 C25 111.7(8) . 3_666
N2 C6 H6A 109.3 . .
C25 C6 H6A 109.3 3_666 .
N2 C6 H6B 109.3 . .
C25 C6 H6B 109.3 3_666 .
H6A C6 H6B 107.9 . .
N3 C7 N2 103.8(7) . .
N3 C7 Ag1 113.6(6) . .
N2 C7 Ag1 126.4(7) . .
N3 C7 Ag2 123.7(6) . .
N2 C7 Ag2 112.5(6) . .
Ag1 C7 Ag2 76.9(3) . .
C9 C8 N3 107.3(9) . .
C9 C8 H8 126.4 . .
N3 C8 H8 126.4 . .
C8 C9 N2 107.1(9) . .
C8 C9 H9 126.4 . .
N2 C9 H9 126.4 . .
N3 C10 C11 109.7(8) . .
N3 C10 H10A 109.7 . .
C11 C10 H10A 109.7 . .
N3 C10 H10B 109.7 . .
C11 C10 H10B 109.7 . .
H10A C10 H10B 108.2 . .
N4 C11 C12 121.8(9) . .
N4 C11 C10 116.0(8) . .
C12 C11 C10 122.2(9) . .
C13 C12 C11 119.1(11) . .
C13 C12 H12 120.4 . .
C11 C12 H12 120.4 . .
C14 C13 C12 119.4(11) . .
C14 C13 H13 120.3 . .
C12 C13 H13 120.3 . .
C13 C14 C15 118.0(12) . .
C13 C14 H14 121.0 . .
C15 C14 H14 121.0 . .
N4 C15 C14 124.0(11) . .
N4 C15 H15 118.0 . .
C14 C15 H15 118.0 . .
N5 C16 C5 110.8(8) . .
N5 C16 H16A 109.5 . .
C5 C16 H16A 109.5 . .
N5 C16 H16B 109.5 . .
C5 C16 H16B 109.5 . .
H16A C16 H16B 108.1 . .
N5 C17 N6 104.9(7) . .
N5 C17 Ag1 114.2(6) . .
N6 C17 Ag1 127.0(6) . .
N5 C17 Ag2 122.8(6) . 3_666
N6 C17 Ag2 109.4(6) . 3_666
Ag1 C17 Ag2 78.2(3) . 3_666
C19 C18 N6 106.2(9) . .
C19 C18 H18 126.9 . .
N6 C18 H18 126.9 . .
C18 C19 N5 107.0(10) . .
C18 C19 H19 126.5 . .
N5 C19 H19 126.5 . .
N6 C20 C21 110.7(8) . .
N6 C20 H20A 109.5 . .
C21 C20 H20A 109.5 . .
N6 C20 H20B 109.5 . .
C21 C20 H20B 109.5 . .
H20A C20 H20B 108.1 . .
N7 C21 C22 122.3(9) . .
N7 C21 C20 116.6(8) . .
C22 C21 C20 121.0(9) . .
C23 C22 C21 117.1(10) . .
C23 C22 H22 121.5 . .
C21 C22 H22 121.5 . .
C22 C23 C24 120.4(10) . .
C22 C23 H23 119.8 . .
C24 C23 H23 119.8 . .
C25 C24 C23 118.7(10) . .
C25 C24 H24 120.7 . .
C23 C24 H24 120.7 . .
N7 C25 C24 123.2(9) . .
N7 C25 C6 115.0(8) . 3_666
C24 C25 C6 121.6(9) . 3_666
N8 C26 C27 170(4) . .
C26 C27 H27A 109.5 . .
C26 C27 H27B 109.5 . .
H27A C27 H27B 109.5 . .
C26 C27 H27C 109.5 . .
H27A C27 H27C 109.5 . .
H27B C27 H27C 109.5 . .
O1 C28 C29 110.0(17) . .
O1 C28 H28A 109.7 . .
C29 C28 H28A 109.7 . .
O1 C28 H28B 109.7 . .
C29 C28 H28B 109.7 . .
H28A C28 H28B 108.2 . .
C28 C29 H29A 109.5 . .
C28 C29 H29B 109.5 . .
H29A C29 H29B 109.5 . .
C28 C29 H29C 109.5 . .
H29A C29 H29C 109.5 . .
H29B C29 H29C 109.5 . .
O1 C30 C31 111.5(18) . .
O1 C30 H30A 109.3 . .
C31 C30 H30A 109.3 . .
O1 C30 H30B 109.3 . .
C31 C30 H30B 109.3 . .
H30A C30 H30B 108.0 . .
C30 C31 H31A 109.5 . .
C30 C31 H31B 109.5 . .
H31A C31 H31B 109.5 . .
C30 C31 H31C 109.5 . .
H31A C31 H31C 109.5 . .
H31B C31 H31C 109.5 . .

loop_
_geom_bond_atom_site_label_1
_geom_bond_atom_site_label_2
_geom_bond_distance
_geom_bond_site_symmetry_2
Ag1 C17 2.205(8) .
Ag1 C7 2.215(9) .
Ag1 N4 2.406(8) .
Ag1 N1 2.427(8) .
Ag1 Ag2 2.7844(10) .
Ag1 Ag2 2.8198(10) 3_666
Ag2 C7 2.261(8) .
Ag2 C17 2.265(9) 3_666
Ag2 N7 2.491(8) 3_666
Ag2 Ag1 2.8198(10) 3_666
Ag2 Ag2 3.2930(15) 3_666
F1 P1 1.553(9) .
F2 P1 1.543(10) .
F3 P1 1.588(8) .
F4 P1 1.545(10) .
F5 P1 1.570(8) .
F6 P1 1.548(11) .
F7 P2 1.570(8) .
F8 P2 1.539(9) .
F9 P2 1.508(9) .
F10 P2 1.549(10) .
F11 P2 1.552(9) .
F12 P2 1.578(10) .
N1 C5 1.323(13) .
N1 C1 1.351(13) .
N2 C7 1.354(11) .
N2 C9 1.361(12) .
N2 C6 1.473(12) .
N3 C7 1.336(11) .
N3 C8 1.378(12) .
N3 C10 1.467(11) .
N4 C11 1.335(13) .
N4 C15 1.335(13) .
N5 C17 1.328(11) .
N5 C19 1.382(13) .
N5 C16 1.453(12) .
N6 C17 1.346(10) .
N6 C18 1.370(13) .
N6 C20 1.472(12) .
N7 C25 1.313(12) .
N7 C21 1.342(11) .
N7 Ag2 2.491(8) 3_666
N8 C26 1.128(18) .
O1 C28 1.421(18) .
O1 C30 1.429(18) .
C1 C2 1.365(17) .
C1 H1 0.9300 .
C2 C3 1.34(2) .
C2 H2 0.9300 .
C3 C4 1.37(2) .
C3 H3 0.9300 .
C4 C5 1.382(15) .
C4 H4 0.9300 .
C5 C16 1.521(14) .
C6 C25 1.518(14) 3_666
C6 H6A 0.9700 .
C6 H6B 0.9700 .
C8 C9 1.307(15) .
C8 H8 0.9300 .
C9 H9 0.9300 .
C10 C11 1.497(13) .
C10 H10A 0.9700 .
C10 H10B 0.9700 .
C11 C12 1.387(14) .
C12 C13 1.373(18) .
C12 H12 0.9300 .
C13 C14 1.367(19) .
C13 H13 0.9300 .
C14 C15 1.368(15) .
C14 H14 0.9300 .
C15 H15 0.9300 .
C16 H16A 0.9700 .
C16 H16B 0.9700 .
C17 Ag2 2.265(9) 3_666
C18 C19 1.334(15) .
C18 H18 0.9300 .
C19 H19 0.9300 .
C20 C21 1.499(13) .
C20 H20A 0.9700 .
C20 H20B 0.9700 .
C21 C22 1.395(14) .
C22 C23 1.366(16) .
C22 H22 0.9300 .
C23 C24 1.367(16) .
C23 H23 0.9300 .
C24 C25 1.359(14) .
C24 H24 0.9300 .
C25 C6 1.518(14) 3_666
C26 C27 1.469(19) .
C27 H27A 0.9600 .
C27 H27B 0.9600 .
C27 H27C 0.9600 .
C28 C29 1.498(18) .
C28 H28A 0.9700 .
C28 H28B 0.9700 .
C29 H29A 0.9600 .
C29 H29B 0.9600 .
C29 H29C 0.9600 .
C30 C31 1.487(19) .
C30 H30A 0.9700 .
C30 H30B 0.9700 .
C31 H31A 0.9600 .
C31 H31B 0.9600 .
C31 H31C 0.9600 .
